data_1521472
loop_
_publ_author_name
'Kuz'ma, Yu.B.'
'Chikhrii, S.I.'
'Budnyk, S.L.'

_publ_section_title
;
 Yb - Ni - P system
;
_journal_name_full 'Journal of Alloys Compd.'
_journal_page_first 190
_journal_page_last 194
_journal_volume 298
_journal_year 2000
_chemical_formula_sum 'Ni12 P7 Yb2'
_chemical_name_systematic 'Yb2 Ni12 P7'
_space_group_IT_number 174
_symmetry_space_group_name_Hall 'P -6'
_symmetry_space_group_name_H-M 'P -6'
_cell_angle_alpha 90
_cell_angle_beta 90
_cell_angle_gamma 120
_cell_formula_units_Z 1
_cell_length_a 9.051
_cell_length_b 9.051
_cell_length_c 3.6577
_cell_volume 259.497
_citation_journal_id_ASTM JALCEU
_cod_data_source_file Kuzma_JALCEU_2000_1278.cif
_cod_data_source_block Ni12P7Yb2
_cod_original_cell_volume 259.4967
_cod_database_code 1521472

loop_
_symmetry_equiv_pos_as_xyz
x,y,z
-x+y,-x,-z
-y,x-y,z
x,y,-z
-x+y,-x,z
-y,x-y,-z

loop_
_atom_site_label
_atom_site_type_symbol
_atom_site_fract_x
_atom_site_fract_y
_atom_site_fract_z
_atom_site_occupancy
_atom_site_U_iso_or_equiv
Yb2 Yb 0.6667 0.3333 0.5 1 0.0
Ni1 Ni 0.435 0.068 0 1 0.0
P2 P 0.131 0.438 0.5 1 0.0
Ni4 Ni 0.21 0.094 0.5 1 0.0
Yb1 Yb 0.3333 0.6667 0 1 0.0
Ni2 Ni 0.168 0.285 0 1 0.0
P1 P 0.396 0.294 0 1 0.0
Ni3 Ni 0.384 0.418 0.5 1 0.0
P3 P 0 0 0 1 0.0
